data_1514346
loop_
_publ_author_name
'Yao, Chuan-Zhi'
'Xiao, Zu-Feng'
'Liu, Jie'
'Ning, Xiao-Shan'
'Kang, Yan-Biao'

_publ_section_title
;
 Ru-Catalyzed Rearrangement of N-Methyl Isoxazolidines to N-H
 1,3-Oxazinanes: A Strategy of Self-Hydride Transferring Cleavage of N-O
 Bonds.
;
_journal_issue 9
_journal_name_full 'Organic letters'
_journal_page_first 2498
_journal_page_last 2501
_journal_paper_doi 10.1021/ol500869p
_journal_volume 16
_journal_year 2014
_chemical_formula_sum 'C16 H14 Br Cl2 N O'
_chemical_formula_weight 387.09
_chemical_name_systematic
; 
 ? 
;
_space_group_IT_number 14
_symmetry_cell_setting monoclinic
_symmetry_space_group_name_Hall '-P 2yn'
_symmetry_space_group_name_H-M 'P 1 21/n 1'
_atom_sites_solution_hydrogens geom
_atom_sites_solution_primary direct
_atom_sites_solution_secondary difmap
_audit_creation_method SHELXL-97
_cell_angle_alpha 90.00
_cell_angle_beta 97.133(5)
_cell_angle_gamma 90.00
_cell_formula_units_Z 4
_cell_length_a 7.8952(5)
_cell_length_b 12.0717(8)
_cell_length_c 16.5793(7)
_cell_measurement_temperature 153(2)
_cell_volume 1567.92(16)
_computing_cell_refinement 'Bruker FRAMBO'
_computing_data_collection 'Bruker FRAMBO'
_computing_data_reduction 'Bruker SAINT'
_computing_molecular_graphics 'Bruker SHELXTL'
_computing_publication_material 'Bruker SHELXTL'
_computing_structure_refinement 'Bruker SHELXTL'
_computing_structure_solution 'Bruker SHELXTL'
_diffrn_ambient_temperature 153(2)
_diffrn_measured_fraction_theta_full 0.952
_diffrn_measured_fraction_theta_max 0.952
_diffrn_measurement_device_type 'multiwire proportional'
_diffrn_measurement_method 'phi and omega scans'
_diffrn_radiation_monochromator graphite
_diffrn_radiation_source 'sealed tube'
_diffrn_radiation_type CuK\a
_diffrn_radiation_wavelength 1.54178
_diffrn_reflns_av_R_equivalents 0.0618
_diffrn_reflns_av_sigmaI/netI 0.0595
_diffrn_reflns_limit_h_max 9
_diffrn_reflns_limit_h_min -9
_diffrn_reflns_limit_k_max 14
_diffrn_reflns_limit_k_min -11
_diffrn_reflns_limit_l_max 19
_diffrn_reflns_limit_l_min -12
_diffrn_reflns_number 5696
_diffrn_reflns_theta_full 68.24
_diffrn_reflns_theta_max 68.24
_diffrn_reflns_theta_min 4.54
_exptl_absorpt_coefficient_mu 6.685
_exptl_crystal_density_diffrn 1.640
_exptl_crystal_density_method 'not measured'
_exptl_crystal_F_000 776
_refine_diff_density_max 2.140
_refine_diff_density_min -0.637
_refine_diff_density_rms 0.145
_refine_ls_extinction_method none
_refine_ls_goodness_of_fit_ref 1.040
_refine_ls_hydrogen_treatment mixed
_refine_ls_matrix_type full
_refine_ls_number_parameters 194
_refine_ls_number_reflns 2739
_refine_ls_number_restraints 0
_refine_ls_restrained_S_all 1.040
_refine_ls_R_factor_all 0.1075
_refine_ls_R_factor_gt 0.0873
_refine_ls_shift/su_max 0.000
_refine_ls_shift/su_mean 0.000
_refine_ls_structure_factor_coef Fsqd
_refine_ls_weighting_details 'calc w=1/[\s^2^(Fo^2^)+(0.1879P)^2^+0.5891P] where P=(Fo^2^+2Fc^2^)/3'
_refine_ls_weighting_scheme calc
_refine_ls_wR_factor_gt 0.2472
_refine_ls_wR_factor_ref 0.2800
_reflns_number_gt 1978
_reflns_number_total 2739
_reflns_threshold_expression >2sigma(I)
_cod_data_source_file ol500869p_si_002.cif
_cod_data_source_block kyb-2
_cod_depositor_comments
;
The following automatic conversions were performed:

'_symmetry_cell_setting' value 'Monoclinic' changed to 'monoclinic'
according to
/usr/data/users/saulius/crontab/automatic-downloads/rss-feeds/ACS/lib/dictionaries/cif_core.dic
dictionary named 'cif_core.dic' version 2.4.2 from 2011-04-26.

Automatic conversion script
Id: cif_fix_values 2281 2013-09-26 08:29:07Z andrius 

 Adding full bibliography for 1514346.cif.
;
_cod_original_sg_symbol_H-M 'P2(1)/n  '
_cod_database_code 1514346

loop_
_symmetry_equiv_pos_as_xyz
'x, y, z'
'-x+1/2, y+1/2, -z+1/2'
'-x, -y, -z'
'x-1/2, -y-1/2, z-1/2'

loop_
_atom_site_label
_atom_site_type_symbol
_atom_site_fract_x
_atom_site_fract_y
_atom_site_fract_z
_atom_site_U_iso_or_equiv
_atom_site_adp_type
_atom_site_occupancy
_atom_site_symmetry_multiplicity
_atom_site_calc_flag
_atom_site_refinement_flags
Br1 Br 0.22235(11) 0.94422(8) 0.38648(4) 0.0781(5) Uani 1 1 d .
Cl2 Cl 0.2161(3) 1.1300(2) 1.15930(12) 0.0879(7) Uani 1 1 d .
Cl3 Cl 0.2540(4) 0.8722(2) 1.19117(11) 0.0984(8) Uani 1 1 d .
O1 O 0.1945(7) 0.6825(4) 0.7459(3) 0.0685(12) Uani 1 1 d .
N1 N 0.1934(9) 0.7164(5) 0.8891(3) 0.0645(14) Uani 1 1 d .
C1 C 0.2481(9) 0.8914(6) 0.4955(4) 0.0624(16) Uani 1 1 d .
C2 C 0.1056(9) 0.8704(6) 0.5331(4) 0.0662(17) Uani 1 1 d .
H2A H -0.0033 0.8835 0.5064 0.079 Uiso 1 1 calc R
C3 C 0.1284(9) 0.8293(7) 0.6120(4) 0.0646(16) Uani 1 1 d .
H3A H 0.0332 0.8140 0.6379 0.078 Uiso 1 1 calc R
C4 C 0.2888(8) 0.8106(6) 0.6525(3) 0.0577(15) Uani 1 1 d .
C5 C 0.4291(9) 0.8354(7) 0.6135(4) 0.0649(16) Uani 1 1 d .
H5A H 0.5381 0.8253 0.6409 0.078 Uiso 1 1 calc R
C6 C 0.4107(9) 0.8748(6) 0.5345(4) 0.0676(17) Uani 1 1 d .
H6A H 0.5058 0.8898 0.5084 0.081 Uiso 1 1 calc R
C7 C 0.3132(9) 0.7704(6) 0.7397(4) 0.0609(15) Uani 1 1 d .
H7A H 0.4291 0.7409 0.7519 0.073 Uiso 1 1 calc R
C8 C 0.2885(9) 0.8617(6) 0.8004(3) 0.0599(15) Uani 1 1 d .
H8A H 0.3732 0.9192 0.7973 0.072 Uiso 1 1 calc R
H8B H 0.1763 0.8946 0.7874 0.072 Uiso 1 1 calc R
C9 C 0.3061(9) 0.8138(6) 0.8856(4) 0.0608(15) Uani 1 1 d .
H9A H 0.4238 0.7873 0.8978 0.073 Uiso 1 1 calc R
C10 C 0.2155(11) 0.6376(6) 0.8274(4) 0.0706(18) Uani 1 1 d .
H10A H 0.1338 0.5781 0.8300 0.085 Uiso 1 1 calc R
H10B H 0.3289 0.6059 0.8384 0.085 Uiso 1 1 calc R
C11 C 0.2765(8) 0.8955(6) 0.9517(4) 0.0584(14) Uani 1 1 d .
C12 C 0.2613(11) 1.0071(7) 0.9396(4) 0.075(2) Uani 1 1 d .
H12A H 0.2637 1.0356 0.8877 0.090 Uiso 1 1 calc R
C13 C 0.2423(12) 1.0785(7) 1.0028(5) 0.081(2) Uani 1 1 d .
H13A H 0.2314 1.1541 0.9927 0.098 Uiso 1 1 calc R
C14 C 0.2392(9) 1.0397(7) 1.0803(4) 0.0663(17) Uani 1 1 d .
C15 C 0.2522(9) 0.9250(7) 1.0938(4) 0.0661(17) Uani 1 1 d .
C16 C 0.2688(9) 0.8548(6) 1.0301(4) 0.0628(16) Uani 1 1 d .
H16A H 0.2749 0.7788 1.0393 0.075 Uiso 1 1 calc R
H1A H 0.072(12) 0.733(7) 0.880(5) 0.08(2) Uiso 1 1 d .

loop_
_atom_site_aniso_label
_atom_site_aniso_U_11
_atom_site_aniso_U_22
_atom_site_aniso_U_33
_atom_site_aniso_U_23
_atom_site_aniso_U_13
_atom_site_aniso_U_12
Br1 0.0996(8) 0.0977(8) 0.0355(5) 0.0070(3) 0.0026(4) -0.0072(4)
Cl2 0.1001(14) 0.0970(15) 0.0654(12) -0.0287(10) 0.0050(9) 0.0047(10)
Cl3 0.156(2) 0.1058(17) 0.0340(9) -0.0032(8) 0.0145(10) -0.0077(14)
O1 0.091(3) 0.074(3) 0.040(2) 0.002(2) 0.0038(19) -0.008(2)
N1 0.087(4) 0.066(3) 0.039(3) 0.002(2) 0.006(2) -0.005(3)
C1 0.085(4) 0.071(4) 0.030(3) -0.006(3) 0.004(3) -0.006(3)
C2 0.068(4) 0.079(4) 0.050(4) 0.000(3) 0.003(3) -0.005(3)
C3 0.068(4) 0.083(4) 0.044(3) -0.002(3) 0.011(3) -0.009(3)
C4 0.070(4) 0.068(4) 0.035(3) -0.007(3) 0.007(2) -0.004(3)
C5 0.073(4) 0.080(4) 0.041(3) -0.001(3) 0.003(3) 0.003(3)
C6 0.074(4) 0.078(5) 0.052(4) 0.003(3) 0.011(3) -0.007(3)
C7 0.071(4) 0.075(4) 0.036(3) 0.001(3) 0.002(2) 0.003(3)
C8 0.078(4) 0.071(4) 0.031(3) 0.001(3) 0.006(2) -0.007(3)
C9 0.066(3) 0.074(4) 0.041(3) 0.003(3) 0.003(2) -0.002(3)
C10 0.106(5) 0.066(4) 0.039(3) 0.006(3) 0.006(3) -0.004(4)
C11 0.070(4) 0.064(4) 0.040(3) -0.001(3) 0.003(2) -0.001(3)
C12 0.109(6) 0.071(4) 0.043(3) 0.007(3) 0.007(3) 0.002(4)
C13 0.115(6) 0.068(4) 0.059(5) 0.002(4) 0.000(4) 0.009(4)
C14 0.070(4) 0.078(5) 0.049(4) -0.014(3) 0.003(3) -0.004(3)
C15 0.069(4) 0.086(5) 0.042(3) -0.005(3) 0.001(3) -0.009(3)
C16 0.081(4) 0.070(4) 0.036(3) -0.006(3) 0.006(3) 0.008(3)

loop_
_atom_type_symbol
_atom_type_description
_atom_type_scat_dispersion_real
_atom_type_scat_dispersion_imag
_atom_type_scat_source
C C 0.0181 0.0091 'International Tables Vol C Tables 4.2.6.8 and 6.1.1.4'
H H 0.0000 0.0000 'International Tables Vol C Tables 4.2.6.8 and 6.1.1.4'
N N 0.0311 0.0180 'International Tables Vol C Tables 4.2.6.8 and 6.1.1.4'
O O 0.0492 0.0322 'International Tables Vol C Tables 4.2.6.8 and 6.1.1.4'
Cl Cl 0.3639 0.7018 'International Tables Vol C Tables 4.2.6.8 and 6.1.1.4'
Br Br -0.6763 1.2805 'International Tables Vol C Tables 4.2.6.8 and 6.1.1.4'

loop_
_geom_angle_atom_site_label_1
_geom_angle_atom_site_label_2
_geom_angle_atom_site_label_3
_geom_angle
C7 O1 C10 110.3(5)
C10 N1 C9 112.1(5)
C2 C1 C6 121.8(6)
C2 C1 Br1 119.7(5)
C6 C1 Br1 118.5(5)
C1 C2 C3 118.4(6)
C4 C3 C2 121.5(6)
C3 C4 C5 118.6(6)
C3 C4 C7 121.2(6)
C5 C4 C7 120.1(6)
C4 C5 C6 121.4(7)
C1 C6 C5 118.4(6)
O1 C7 C4 107.5(5)
O1 C7 C8 110.6(5)
C4 C7 C8 112.8(6)
C9 C8 C7 109.6(6)
N1 C9 C11 110.0(5)
N1 C9 C8 110.7(5)
C11 C9 C8 114.9(6)
N1 C10 O1 114.3(6)
C12 C11 C16 118.0(6)
C12 C11 C9 123.8(6)
C16 C11 C9 118.2(6)
C11 C12 C13 121.4(7)
C14 C13 C12 121.0(8)
C13 C14 C15 118.4(7)
C13 C14 Cl2 120.7(7)
C15 C14 Cl2 120.9(6)
C16 C15 C14 119.9(7)
C16 C15 Cl3 119.9(6)
C14 C15 Cl3 120.2(6)
C15 C16 C11 121.1(7)

loop_
_geom_bond_atom_site_label_1
_geom_bond_atom_site_label_2
_geom_bond_distance
Br1 C1 1.903(6)
Cl2 C14 1.730(7)
Cl3 C15 1.735(8)
O1 C7 1.428(9)
O1 C10 1.445(8)
N1 C10 1.423(9)
N1 C9 1.480(9)
C1 C2 1.376(10)
C1 C6 1.379(10)
C2 C3 1.389(9)
C3 C4 1.377(10)
C4 C5 1.383(10)
C4 C7 1.514(8)
C5 C6 1.385(9)
C7 C8 1.522(9)
C8 C9 1.517(8)
C9 C11 1.513(9)
C11 C12 1.365(11)
C11 C16 1.398(9)
C12 C13 1.379(12)
C13 C14 1.371(11)
C14 C15 1.405(11)
C15 C16 1.373(10)
